data_7704459
loop_
_publ_author_name
'H\"ammer, Matthias'
'Janka, Oliver'
'B\"onnighausen, Judith'
'Klenner, Steffen'
'P\"ottgen, Rainer'
'H\"oppe, Henning A'

_publ_section_title
;
 On the phosphors Na<sub>5</sub>M(WO<sub>4</sub>)<sub>4</sub> (M = Y,
 La-Nd, Sm-Lu, Bi) - crystal structures, thermal decomposition, and
 optical and magnetic properties.
;
_journal_issue 24
_journal_name_full 'Dalton transactions (Cambridge, England : 2003)'
_journal_page_first 8209
_journal_page_last 8225
_journal_paper_doi 10.1039/d0dt00782j
_journal_volume 49
_journal_year 2020
_chemical_formula_moiety 'Na5 O16 Sm1 W4'
_chemical_formula_structural 'Na5 Sm (W O4)4'
_chemical_formula_sum 'Na5 O16 Sm W4'
_chemical_formula_weight 1256.70
_chemical_name_structure_type Na5Lu(WO4)4
_chemical_name_systematic 'pentasodium samarium tetratungstate'
_space_group_crystal_system tetragonal
_space_group_IT_number 88
_space_group_name_Hall '-I 4ad'
_space_group_name_H-M_alt 'I 41/a :2'
_audit_creation_method SHELXL-2014/7
_audit_update_record
;
2020-02-27 deposited with the CCDC.	2020-05-20 downloaded from the CCDC.
;
_cell_angle_alpha 90
_cell_angle_beta 90
_cell_angle_gamma 90
_cell_formula_units_Z 4
_cell_length_a 11.5161(4)
_cell_length_b 11.5161(4)
_cell_length_c 11.4231(4)
_cell_measurement_reflns_used 18168
_cell_measurement_temperature 298(2)
_cell_measurement_theta_max 36.979
_cell_measurement_theta_min 2.511
_cell_volume 1514.94(9)
_computing_structure_refinement 'SHELXL-2014/7 (Sheldrick, 2014)'
_diffrn_ambient_temperature 298(2)
_diffrn_measured_fraction_theta_full 1.000
_diffrn_measured_fraction_theta_max 1.000
_diffrn_measurement_device_type 'D8 Venture Bruker'
_diffrn_measurement_method 'generic phi and omega scans'
_diffrn_radiation_type MoK\a
_diffrn_radiation_wavelength 0.71073
_diffrn_reflns_av_R_equivalents 0.0403
_diffrn_reflns_av_unetI/netI 0.0193
_diffrn_reflns_Laue_measured_fraction_full 1.000
_diffrn_reflns_Laue_measured_fraction_max 1.000
_diffrn_reflns_limit_h_max 19
_diffrn_reflns_limit_h_min -18
_diffrn_reflns_limit_k_max 19
_diffrn_reflns_limit_k_min -19
_diffrn_reflns_limit_l_max 19
_diffrn_reflns_limit_l_min -19
_diffrn_reflns_number 18168
_diffrn_reflns_point_group_measured_fraction_full 1.000
_diffrn_reflns_point_group_measured_fraction_max 1.000
_diffrn_reflns_theta_full 25.242
_diffrn_reflns_theta_max 36.979
_diffrn_reflns_theta_min 2.511
_exptl_absorpt_coefficient_mu 34.298
_exptl_absorpt_correction_type multi-scan
_exptl_absorpt_process_details
; 
 multi-scan absorption correction using SADABS 
(G. M. Sheldrick, (1996). SADABS. Program for Empirical 
Absorption Correction. University of G\"ottingen, Germany.)
;
_exptl_crystal_colour colourless
_exptl_crystal_density_diffrn 5.510
_exptl_crystal_description block
_exptl_crystal_F_000 2164
_exptl_crystal_size_max 0.04
_exptl_crystal_size_mid 0.04
_exptl_crystal_size_min 0.02
_exptl_transmission_factor_max 0.7479
_exptl_transmission_factor_min 0.5921
_refine_diff_density_max 1.562
_refine_diff_density_min -1.096
_refine_diff_density_rms 0.287
_refine_ls_extinction_coef 0.000157(12)
_refine_ls_extinction_expression Fc^*^=kFc[1+0.001xFc^2^\l^3^/sin(2\q)]^-1/4^
_refine_ls_extinction_method 'SHELXL-2014/7 (Sheldrick 2014'
_refine_ls_goodness_of_fit_ref 1.038
_refine_ls_hydrogen_treatment undef
_refine_ls_matrix_type full
_refine_ls_number_parameters 60
_refine_ls_number_reflns 1937
_refine_ls_number_restraints 0
_refine_ls_restrained_S_all 1.038
_refine_ls_R_factor_all 0.0230
_refine_ls_R_factor_gt 0.0174
_refine_ls_shift/su_max 0.003
_refine_ls_shift/su_mean 0.000
_refine_ls_structure_factor_coef Fsqd
_refine_ls_weighting_details 'w=1/[\s^2^(Fo^2^)+(0.0131P)^2^+4.5401P] where P=(Fo^2^+2Fc^2^)/3'
_refine_ls_weighting_scheme calc
_refine_ls_wR_factor_gt 0.0313
_refine_ls_wR_factor_ref 0.0321
_reflns_Friedel_coverage 0.000
_reflns_number_gt 1722
_reflns_number_total 1937
_reflns_threshold_expression 'I > 2\s(I)'
_cod_data_source_file d0dt00782j2.cif
_cod_data_source_block Na5Sm(WO4)4
_cod_depositor_comments 'Adding full bibliography for 7704452--7704470.cif.'
_cod_original_cell_volume 1514.94(12)
_cod_original_sg_symbol_H-M 'I 41/a'
_cod_database_code 7704459
_shelx_shelxl_version_number 2014/7
_shelx_space_group_comment
;
The symmetry employed for this shelxl refinement is uniquely defined
by the following loop, which should always be used as a source of
symmetry information in preference to the above space-group names.
They are only intended as comments.
;

loop_
_space_group_symop_operation_xyz
'x, y, z'
'-x+1/2, -y, z+1/2'
'-y+3/4, x+1/4, z+1/4'
'y+3/4, -x+3/4, z+3/4'
'x+1/2, y+1/2, z+1/2'
'-x+1, -y+1/2, z+1'
'-y+5/4, x+3/4, z+3/4'
'y+5/4, -x+5/4, z+5/4'
'-x, -y, -z'
'x-1/2, y, -z-1/2'
'y-3/4, -x-1/4, -z-1/4'
'-y-3/4, x-3/4, -z-3/4'
'-x+1/2, -y+1/2, -z+1/2'
'x, y+1/2, -z'
'y-1/4, -x+1/4, -z+1/4'
'-y-1/4, x-1/4, -z-1/4'

loop_
_atom_site_label
_atom_site_type_symbol
_atom_site_fract_x
_atom_site_fract_y
_atom_site_fract_z
_atom_site_U_iso_or_equiv
_atom_site_adp_type
_atom_site_occupancy
_atom_site_site_symmetry_order
_atom_site_calc_flag
_atom_site_refinement_flags_posn
_atom_site_refinement_flags_adp
_atom_site_refinement_flags_occupancy
_atom_site_disorder_assembly
_atom_site_disorder_group
W1 W 0.68176(2) 0.34470(2) 0.11163(2) 0.00854(3) Uani 1 1 d . . . . .
Sm1 Sm 1.0000 0.7500 -0.1250 0.00719(5) Uani 1 4 d S T P . .
Na1 Na 0.79524(11) 0.12935(11) -0.09399(12) 0.0157(2) Uani 1 1 d . . . . .
Na2 Na 0.5000 0.2500 -0.1250 0.0258(6) Uani 1 4 d S T P . .
O1 O 0.64910(18) 0.22073(18) 0.02570(18) 0.0145(4) Uani 1 1 d . . . . .
O2 O 0.68021(19) 0.46537(18) 0.01721(18) 0.0162(4) Uani 1 1 d . . . . .
O3 O 0.56152(17) 0.36411(18) 0.20894(17) 0.0120(3) Uani 1 1 d . . . . .
O4 O 0.81826(17) 0.33428(18) 0.18870(17) 0.0128(3) Uani 1 1 d . . . . .

loop_
_atom_site_aniso_label
_atom_site_aniso_U_11
_atom_site_aniso_U_22
_atom_site_aniso_U_33
_atom_site_aniso_U_23
_atom_site_aniso_U_13
_atom_site_aniso_U_12
W1 0.00799(5) 0.00836(5) 0.00926(4) 0.00043(3) -0.00010(3) -0.00008(3)
Sm1 0.00698(6) 0.00698(6) 0.00762(10) 0.000 0.000 0.000
Na1 0.0159(6) 0.0170(6) 0.0143(5) -0.0017(4) -0.0024(4) -0.0013(5)
Na2 0.0302(9) 0.0302(9) 0.0171(12) 0.000 0.000 0.000
O1 0.0148(9) 0.0128(9) 0.0158(9) -0.0027(7) 0.0009(7) -0.0010(7)
O2 0.0211(10) 0.0132(9) 0.0142(9) 0.0038(7) 0.0002(7) 0.0011(8)
O3 0.0094(8) 0.0128(9) 0.0138(8) 0.0018(7) 0.0003(6) 0.0004(7)
O4 0.0093(8) 0.0157(9) 0.0135(8) -0.0012(7) 0.0004(6) 0.0009(7)

loop_
_atom_type_symbol
_atom_type_description
_atom_type_scat_dispersion_real
_atom_type_scat_dispersion_imag
_atom_type_scat_source
O O 0.0106 0.0060 'International Tables Vol C Tables 4.2.6.8 and 6.1.1.4'
Na Na 0.0362 0.0249 'International Tables Vol C Tables 4.2.6.8 and 6.1.1.4'
Sm Sm -0.1638 3.4418 'International Tables Vol C Tables 4.2.6.8 and 6.1.1.4'
W W -0.8490 6.8722 'International Tables Vol C Tables 4.2.6.8 and 6.1.1.4'

loop_
_geom_angle_atom_site_label_1
_geom_angle_atom_site_label_2
_geom_angle_atom_site_label_3
_geom_angle
_geom_angle_site_symmetry_1
_geom_angle_site_symmetry_3
_geom_angle_publ_flag
O2 W1 O1 107.13(10) . . ?
O2 W1 O3 105.92(9) . . ?
O1 W1 O3 106.28(9) . . ?
O2 W1 O4 111.12(10) . . ?
O1 W1 O4 113.65(9) . . ?
O3 W1 O4 112.28(9) . . ?
O2 W1 Na1 40.20(7) . 14 ?
O1 W1 Na1 142.53(7) . 14 ?
O3 W1 Na1 101.87(7) . 14 ?
O4 W1 Na1 76.56(7) . 14 ?
O2 W1 Na1 148.37(7) . 3_545 ?
O1 W1 Na1 41.93(7) . 3_545 ?
O3 W1 Na1 83.08(7) . 3_545 ?
O4 W1 Na1 92.20(7) . 3_545 ?
Na1 W1 Na1 168.72(3) 14 3_545 ?
O2 W1 Na2 76.84(7) . . ?
O1 W1 Na2 38.23(7) . . ?
O3 W1 Na2 93.12(6) . . ?
O4 W1 Na2 148.74(6) . . ?
Na1 W1 Na2 117.04(2) 14 . ?
Na1 W1 Na2 72.38(2) 3_545 . ?
O2 W1 Na1 98.37(7) . . ?
O1 W1 Na1 34.32(7) . . ?
O3 W1 Na1 139.47(7) . . ?
O4 W1 Na1 87.53(7) . . ?
Na1 W1 Na1 117.40(3) 14 . ?
Na1 W1 Na1 60.31(3) 3_545 . ?
Na2 W1 Na1 61.221(19) . . ?
O2 W1 Na1 100.05(7) . 15_665 ?
O1 W1 Na1 143.08(7) . 15_665 ?
O3 W1 Na1 89.29(7) . 15_665 ?
O4 W1 Na1 30.91(7) . 15_665 ?
Na1 W1 Na1 59.893(11) 14 15_665 ?
Na1 W1 Na1 110.48(2) 3_545 15_665 ?
Na2 W1 Na1 176.495(19) . 15_665 ?
Na1 W1 Na1 118.09(3) . 15_665 ?
O3 Sm1 O3 128.13(6) 2_664 15_665 ?
O3 Sm1 O3 128.13(6) 2_664 12_766 ?
O3 Sm1 O3 76.41(10) 15_665 12_766 ?
O3 Sm1 O3 76.41(10) 2_664 5_554 ?
O3 Sm1 O3 128.13(6) 15_665 5_554 ?
O3 Sm1 O3 128.13(6) 12_766 5_554 ?
O3 Sm1 O4 145.60(7) 2_664 4_564 ?
O3 Sm1 O4 78.41(7) 15_665 4_564 ?
O3 Sm1 O4 74.22(7) 12_766 4_564 ?
O3 Sm1 O4 69.37(7) 5_554 4_564 ?
O3 Sm1 O4 69.37(7) 2_664 7_544 ?
O3 Sm1 O4 74.22(7) 15_665 7_544 ?
O3 Sm1 O4 78.41(7) 12_766 7_544 ?
O3 Sm1 O4 145.60(7) 5_554 7_544 ?
O4 Sm1 O4 144.99(9) 4_564 7_544 ?
O3 Sm1 O4 74.22(7) 2_664 14 ?
O3 Sm1 O4 145.60(7) 15_665 14 ?
O3 Sm1 O4 69.37(7) 12_766 14 ?
O3 Sm1 O4 78.41(7) 5_554 14 ?
O4 Sm1 O4 95.19(3) 4_564 14 ?
O4 Sm1 O4 95.19(3) 7_544 14 ?
O3 Sm1 O4 78.41(7) 2_664 9_765 ?
O3 Sm1 O4 69.37(7) 15_665 9_765 ?
O3 Sm1 O4 145.60(7) 12_766 9_765 ?
O3 Sm1 O4 74.22(7) 5_554 9_765 ?
O4 Sm1 O4 95.19(3) 4_564 9_765 ?
O4 Sm1 O4 95.19(3) 7_544 9_765 ?
O4 Sm1 O4 144.99(9) 14 9_765 ?
O3 Sm1 Na1 157.04(5) 2_664 9_765 ?
O3 Sm1 Na1 39.97(5) 15_665 9_765 ?
O3 Sm1 Na1 72.91(5) 12_766 9_765 ?
O3 Sm1 Na1 98.02(5) 5_554 9_765 ?
O4 Sm1 Na1 38.53(5) 4_564 9_765 ?
O4 Sm1 Na1 112.11(5) 7_544 9_765 ?
O4 Sm1 Na1 127.07(5) 14 9_765 ?
O4 Sm1 Na1 78.64(5) 9_765 9_765 ?
O3 Sm1 Na1 39.97(5) 2_664 7_544 ?
O3 Sm1 Na1 98.02(5) 15_665 7_544 ?
O3 Sm1 Na1 157.04(5) 12_766 7_544 ?
O3 Sm1 Na1 72.91(5) 5_554 7_544 ?
O4 Sm1 Na1 127.07(5) 4_564 7_544 ?
O4 Sm1 Na1 78.64(5) 7_544 7_544 ?
O4 Sm1 Na1 112.11(5) 14 7_544 ?
O4 Sm1 Na1 38.53(5) 9_765 7_544 ?
Na1 Sm1 Na1 117.07(2) 9_765 7_544 ?
O3 Sm1 Na1 72.91(5) 2_664 4_564 ?
O3 Sm1 Na1 157.04(5) 15_665 4_564 ?
O3 Sm1 Na1 98.02(5) 12_766 4_564 ?
O3 Sm1 Na1 39.97(5) 5_554 4_564 ?
O4 Sm1 Na1 78.64(5) 4_564 4_564 ?
O4 Sm1 Na1 127.07(5) 7_544 4_564 ?
O4 Sm1 Na1 38.53(5) 14 4_564 ?
O4 Sm1 Na1 112.11(5) 9_765 4_564 ?
Na1 Sm1 Na1 117.07(2) 9_765 4_564 ?
Na1 Sm1 Na1 95.15(4) 7_544 4_564 ?
O3 Sm1 Na1 98.02(5) 2_664 14 ?
O3 Sm1 Na1 72.91(5) 15_665 14 ?
O3 Sm1 Na1 39.97(5) 12_766 14 ?
O3 Sm1 Na1 157.04(5) 5_554 14 ?
O4 Sm1 Na1 112.11(5) 4_564 14 ?
O4 Sm1 Na1 38.53(5) 7_544 14 ?
O4 Sm1 Na1 78.64(5) 14 14 ?
O4 Sm1 Na1 127.07(5) 9_765 14 ?
Na1 Sm1 Na1 95.15(4) 9_765 14 ?
Na1 Sm1 Na1 117.07(2) 7_544 14 ?
Na1 Sm1 Na1 117.07(2) 4_564 14 ?
O2 Na1 O4 142.89(9) 11_665 12_756 ?
O2 Na1 O1 109.93(9) 11_665 . ?
O4 Na1 O1 96.56(8) 12_756 . ?
O2 Na1 O3 130.51(9) 11_665 7_544 ?
O4 Na1 O3 79.45(8) 12_756 7_544 ?
O1 Na1 O3 77.35(8) . 7_544 ?
O2 Na1 O2 82.08(6) 11_665 14_545 ?
O4 Na1 O2 79.65(8) 12_756 14_545 ?
O1 Na1 O2 75.98(8) . 14_545 ?
O3 Na1 O2 143.72(9) 7_544 14_545 ?
O2 Na1 O1 76.91(8) 11_665 4_554 ?
O4 Na1 O1 86.22(8) 12_756 4_554 ?
O1 Na1 O1 161.37(8) . 4_554 ?
O3 Na1 O1 85.11(8) 7_544 4_554 ?
O2 Na1 O1 122.58(8) 14_545 4_554 ?
O2 Na1 W1 61.57(6) 11_665 14_545 ?
O4 Na1 W1 89.07(6) 12_756 14_545 ?
O1 Na1 W1 100.32(6) . 14_545 ?
O3 Na1 W1 167.87(7) 7_544 14_545 ?
O2 Na1 W1 27.40(5) 14_545 14_545 ?
O1 Na1 W1 98.14(6) 4_554 14_545 ?
O2 Na1 W1 101.96(7) 11_665 4_554 ?
O4 Na1 W1 58.52(6) 12_756 4_554 ?
O1 Na1 W1 147.61(7) . 4_554 ?
O3 Na1 W1 77.81(6) 7_544 4_554 ?
O2 Na1 W1 114.82(7) 14_545 4_554 ?
O1 Na1 W1 27.90(5) 4_554 4_554 ?
W1 Na1 W1 99.61(3) 14_545 4_554 ?
O2 Na1 Na1 42.22(6) 11_665 4_554 ?
O4 Na1 Na1 105.65(7) 12_756 4_554 ?
O1 Na1 Na1 151.14(7) . 4_554 ?
O3 Na1 Na1 124.23(7) 7_544 4_554 ?
O2 Na1 Na1 89.94(6) 14_545 4_554 ?
O1 Na1 Na1 41.54(6) 4_554 4_554 ?
W1 Na1 Na1 62.58(2) 14_545 4_554 ?
W1 Na1 Na1 61.23(3) 4_554 4_554 ?
O2 Na1 Na1 112.23(7) 11_665 3_545 ?
O4 Na1 Na1 69.77(5) 12_756 3_545 ?
O1 Na1 Na1 44.14(6) . 3_545 ?
O3 Na1 Na1 105.91(6) 7_544 3_545 ?
O2 Na1 Na1 38.53(5) 14_545 3_545 ?
O1 Na1 Na1 150.65(7) 4_554 3_545 ?
W1 Na1 Na1 65.92(3) 14_545 3_545 ?
W1 Na1 Na1 126.68(3) 4_554 3_545 ?
Na1 Na1 Na1 128.38(3) 4_554 3_545 ?
O2 Na1 W1 127.97(7) 11_665 . ?
O4 Na1 W1 85.95(6) 12_756 . ?
O1 Na1 W1 24.51(5) . . ?
O3 Na1 W1 53.55(5) 7_544 . ?
O2 Na1 W1 95.67(6) 14_545 . ?
O1 Na1 W1 138.65(6) 4_554 . ?
W1 Na1 W1 122.24(4) 14_545 . ?
W1 Na1 W1 124.91(3) 4_554 . ?
Na1 Na1 W1 167.88(4) 4_554 . ?
Na1 Na1 W1 58.46(3) 3_545 . ?
O2 Na1 Na2 70.08(6) 11_665 . ?
O4 Na1 Na2 136.58(7) 12_756 . ?
O1 Na1 Na2 41.12(5) . . ?
O3 Na1 Na2 95.45(6) 7_544 . ?
O2 Na1 Na2 80.08(6) 14_545 . ?
O1 Na1 Na2 136.71(7) 4_554 . ?
W1 Na1 Na2 90.18(3) 14_545 . ?
W1 Na1 Na2 162.64(4) 4_554 . ?
Na1 Na1 Na2 112.30(3) 4_554 . ?
Na1 Na1 Na2 70.44(4) 3_545 . ?
W1 Na1 Na2 58.472(19) . . ?
O1 Na2 O1 90.94(10) 11_665 16_655 ?
O1 Na2 O1 119.46(5) 11_665 6_554 ?
O1 Na2 O1 119.46(6) 16_655 6_554 ?
O1 Na2 O1 119.46(6) 11_665 . ?
O1 Na2 O1 119.46(5) 16_655 . ?
O1 Na2 O1 90.94(10) 6_554 . ?
O1 Na2 W1 145.18(5) 11_665 . ?
O1 Na2 W1 103.62(5) 16_655 . ?
O1 Na2 W1 80.68(5) 6_554 . ?
O1 Na2 W1 26.55(5) . . ?
O1 Na2 W1 26.55(5) 11_665 11_665 ?
O1 Na2 W1 80.68(5) 16_655 11_665 ?
O1 Na2 W1 145.18(5) 6_554 11_665 ?
O1 Na2 W1 103.62(5) . 11_665 ?
W1 Na2 W1 124.568(3) . 11_665 ?
O1 Na2 W1 80.68(5) 11_665 16_655 ?
O1 Na2 W1 26.55(5) 16_655 16_655 ?
O1 Na2 W1 103.62(5) 6_554 16_655 ?
O1 Na2 W1 145.18(5) . 16_655 ?
W1 Na2 W1 124.569(2) . 16_655 ?
W1 Na2 W1 82.254(4) 11_665 16_655 ?
O1 Na2 W1 103.62(5) 11_665 6_554 ?
O1 Na2 W1 145.18(5) 16_655 6_554 ?
O1 Na2 W1 26.55(5) 6_554 6_554 ?
O1 Na2 W1 80.68(5) . 6_554 ?
W1 Na2 W1 82.254(4) . 6_554 ?
W1 Na2 W1 124.569(2) 11_665 6_554 ?
W1 Na2 W1 124.569(2) 16_655 6_554 ?
O1 Na2 Na1 40.22(5) 11_665 11_665 ?
O1 Na2 Na1 128.97(5) 16_655 11_665 ?
O1 Na2 Na1 86.01(5) 6_554 11_665 ?
O1 Na2 Na1 101.78(5) . 11_665 ?
W1 Na2 Na1 124.89(2) . 11_665 ?
W1 Na2 Na1 60.308(19) 11_665 11_665 ?
W1 Na2 Na1 110.53(2) 16_655 11_665 ?
W1 Na2 Na1 64.700(19) 6_554 11_665 ?
O1 Na2 Na1 128.97(5) 11_665 16_655 ?
O1 Na2 Na1 40.22(5) 16_655 16_655 ?
O1 Na2 Na1 101.78(5) 6_554 16_655 ?
O1 Na2 Na1 86.01(5) . 16_655 ?
W1 Na2 Na1 64.700(19) . 16_655 ?
W1 Na2 Na1 110.53(2) 11_665 16_655 ?
W1 Na2 Na1 60.308(19) 16_655 16_655 ?
W1 Na2 Na1 124.89(2) 6_554 16_655 ?
Na1 Na2 Na1 168.98(4) 11_665 16_655 ?
O1 Na2 Na1 101.78(5) 11_665 6_554 ?
O1 Na2 Na1 86.01(5) 16_655 6_554 ?
O1 Na2 Na1 40.22(5) 6_554 6_554 ?
O1 Na2 Na1 128.97(5) . 6_554 ?
W1 Na2 Na1 110.53(2) . 6_554 ?
W1 Na2 Na1 124.89(2) 11_665 6_554 ?
W1 Na2 Na1 64.700(19) 16_655 6_554 ?
W1 Na2 Na1 60.308(19) 6_554 6_554 ?
Na1 Na2 Na1 90.528(4) 11_665 6_554 ?
Na1 Na2 Na1 90.528(4) 16_655 6_554 ?
O1 Na2 Na1 86.01(5) 11_665 . ?
O1 Na2 Na1 101.78(5) 16_655 . ?
O1 Na2 Na1 128.97(5) 6_554 . ?
O1 Na2 Na1 40.22(5) . . ?
W1 Na2 Na1 60.308(19) . . ?
W1 Na2 Na1 64.700(19) 11_665 . ?
W1 Na2 Na1 124.89(2) 16_655 . ?
W1 Na2 Na1 110.53(2) 6_554 . ?
Na1 Na2 Na1 90.529(4) 11_665 . ?
Na1 Na2 Na1 90.527(4) 16_655 . ?
Na1 Na2 Na1 168.98(4) 6_554 . ?
W1 O1 Na1 121.17(11) . . ?
W1 O1 Na2 115.22(10) . . ?
Na1 O1 Na2 98.66(8) . . ?
W1 O1 Na1 110.17(10) . 3_545 ?
Na1 O1 Na1 94.32(8) . 3_545 ?
Na2 O1 Na1 115.56(9) . 3_545 ?
W1 O2 Na1 148.33(13) . 16_655 ?
W1 O2 Na1 112.40(10) . 14 ?
Na1 O2 Na1 99.25(8) 16_655 14 ?
W1 O3 Sm1 130.33(10) . 5_445 ?
W1 O3 Na1 124.71(10) . 8_454 ?
Sm1 O3 Na1 100.18(8) 5_445 8_454 ?
W1 O4 Na1 125.95(10) . 15_665 ?
W1 O4 Sm1 129.29(10) . 9_765 ?
Na1 O4 Sm1 101.78(8) 15_665 9_765 ?

loop_
_geom_bond_atom_site_label_1
_geom_bond_atom_site_label_2
_geom_bond_distance
_geom_bond_site_symmetry_2
_geom_bond_publ_flag
W1 O2 1.759(2) . ?
W1 O1 1.773(2) . ?
W1 O3 1.790(2) . ?
W1 O4 1.806(2) . ?
W1 Na1 3.5346(12) 14 ?
W1 Na1 3.5561(12) 3_545 ?
W1 Na2 3.58851(14) . ?
W1 Na1 3.6572(12) . ?
W1 Na1 3.7187(13) 15_665 ?
Sm1 O3 2.414(2) 2_664 ?
Sm1 O3 2.414(2) 15_665 ?
Sm1 O3 2.414(2) 12_766 ?
Sm1 O3 2.414(2) 5_554 ?
Sm1 O4 2.4189(19) 4_564 ?
Sm1 O4 2.4189(19) 7_544 ?
Sm1 O4 2.4189(19) 14 ?
Sm1 O4 2.4189(19) 9_765 ?
Sm1 Na1 3.7079(12) 9_765 ?
Sm1 Na1 3.7079(12) 7_544 ?
Sm1 Na1 3.7079(12) 4_564 ?
Sm1 Na1 3.7079(12) 14 ?
Na1 O2 2.287(2) 11_665 ?
Na1 O4 2.359(2) 12_756 ?
Na1 O1 2.410(2) . ?
Na1 O3 2.420(2) 7_544 ?
Na1 O2 2.468(3) 14_545 ?
Na1 O1 2.531(2) 4_554 ?
Na1 W1 3.5347(12) 14_545 ?
Na1 W1 3.5561(12) 4_554 ?
Na1 Na1 3.6243(11) 4_554 ?
Na1 Na1 3.6244(11) 3_545 ?
Na1 Na2 3.6900(12) . ?
Na2 O1 2.455(2) 11_665 ?
Na2 O1 2.455(2) 16_655 ?
Na2 O1 2.455(2) 6_554 ?
Na2 O1 2.455(2) . ?
Na2 W1 3.58853(14) 11_665 ?
Na2 W1 3.58853(14) 16_655 ?
Na2 W1 3.58853(14) 6_554 ?
Na2 Na1 3.6899(12) 11_665 ?
Na2 Na1 3.6899(12) 16_655 ?
Na2 Na1 3.6899(12) 6_554 ?
O1 Na1 2.531(2) 3_545 ?
O2 Na1 2.287(2) 16_655 ?
O2 Na1 2.468(3) 14 ?
O3 Sm1 2.414(2) 5_445 ?
O3 Na1 2.420(2) 8_454 ?
O4 Na1 2.359(2) 15_665 ?
O4 Sm1 2.4190(19) 9_765 ?
